data_4033090
loop_
_publ_author_name
'Srinivas, Kolluru'
'Sharma, Rashmi'
'Ramana, Chepuri V.'

_publ_section_title
;
 Interrupting Base-Mediated Benzofuran Ring Transformation with Michael
 Acceptors.
;
_journal_issue 18
_journal_name_full 'The Journal of organic chemistry'
_journal_page_first 9816
_journal_page_last 9823
_journal_paper_doi 10.1021/acs.joc.7b01267
_journal_volume 82
_journal_year 2017
_chemical_formula_moiety 'C22 H19 N O3'
_chemical_formula_sum 'C22 H19 N O3'
_chemical_formula_weight 345.38
_space_group_crystal_system triclinic
_space_group_IT_number 2
_space_group_name_Hall '-P 1'
_space_group_name_H-M_alt 'P -1'
_symmetry_space_group_name_Hall '-P 1'
_symmetry_space_group_name_H-M 'P -1'
_atom_sites_solution_hydrogens geom
_audit_creation_method SHELXL-2014/7
_cell_angle_alpha 92.7130(10)
_cell_angle_beta 109.3560(10)
_cell_angle_gamma 114.6530(10)
_cell_formula_units_Z 2
_cell_length_a 8.8777(2)
_cell_length_b 10.5133(3)
_cell_length_c 10.7419(3)
_cell_measurement_reflns_used 9386
_cell_measurement_temperature 100(2)
_cell_measurement_theta_max 37.46
_cell_measurement_theta_min 2.60
_cell_volume 839.32(4)
_computing_cell_refinement 'SAINT (Bruker, 2016)'
_computing_data_collection 'APEX3 (Bruker, 2016)'
_computing_data_reduction 'SAINT (Bruker, 2016)'
_computing_molecular_graphics 'Bruker SHELXTL'
_computing_publication_material 'Bruker SHELXTL'
_computing_structure_refinement 'SHELXL-2014/7 (Sheldrick, 2014)'
_computing_structure_solution 'SHELXS-97 (Sheldrick 2008)'
_diffrn_ambient_temperature 100(2)
_diffrn_detector 'Photon II CPAD Area Detector'
_diffrn_measured_fraction_theta_full 0.992
_diffrn_measured_fraction_theta_max 0.994
_diffrn_measurement_device '\k-geometry diffractometer'
_diffrn_measurement_device_type 'Bruker D8 VENTURE Kappa Duo PHOTON II CPAD'
_diffrn_measurement_method '\f and \w scans'
_diffrn_radiation_monochromator 'multilayer mirrors'
_diffrn_radiation_type MoK\a
_diffrn_radiation_wavelength 0.71073
_diffrn_reflns_av_R_equivalents 0.0228
_diffrn_reflns_av_unetI/netI 0.0141
_diffrn_reflns_Laue_measured_fraction_full 0.992
_diffrn_reflns_Laue_measured_fraction_max 0.994
_diffrn_reflns_limit_h_max 11
_diffrn_reflns_limit_h_min -11
_diffrn_reflns_limit_k_max 13
_diffrn_reflns_limit_k_min -13
_diffrn_reflns_limit_l_max 14
_diffrn_reflns_limit_l_min -14
_diffrn_reflns_number 26703
_diffrn_reflns_point_group_measured_fraction_full 0.992
_diffrn_reflns_point_group_measured_fraction_max 0.994
_diffrn_reflns_theta_full 25.242
_diffrn_reflns_theta_max 27.999
_diffrn_reflns_theta_min 2.602
_diffrn_source 'micro-focus sealed tube'
_diffrn_source_type 'Incoatech I\mS HB'
_exptl_absorpt_coefficient_mu 0.091
_exptl_absorpt_correction_T_max 0.980
_exptl_absorpt_correction_T_min 0.963
_exptl_absorpt_correction_type multi-scan
_exptl_absorpt_process_details 'SADABS (Bruker, 2016)'
_exptl_crystal_colour COLOURLESS
_exptl_crystal_density_diffrn 1.367
_exptl_crystal_description BLOCK
_exptl_crystal_F_000 364
_exptl_crystal_size_max 0.420
_exptl_crystal_size_mid 0.390
_exptl_crystal_size_min 0.220
_refine_diff_density_max 0.393
_refine_diff_density_min -0.413
_refine_diff_density_rms 0.049
_refine_ls_extinction_method none
_refine_ls_goodness_of_fit_ref 1.049
_refine_ls_hydrogen_treatment constr
_refine_ls_matrix_type full
_refine_ls_number_parameters 236
_refine_ls_number_reflns 4017
_refine_ls_number_restraints 0
_refine_ls_restrained_S_all 1.049
_refine_ls_R_factor_all 0.0491
_refine_ls_R_factor_gt 0.0463
_refine_ls_shift/su_max 0.000
_refine_ls_shift/su_mean 0.000
_refine_ls_structure_factor_coef Fsqd
_refine_ls_weighting_details 'w=1/[\s^2^(Fo^2^)+(0.0516P)^2^+0.5985P] where P=(Fo^2^+2Fc^2^)/3'
_refine_ls_weighting_scheme calc
_refine_ls_wR_factor_gt 0.1160
_refine_ls_wR_factor_ref 0.1180
_reflns_Friedel_coverage 0.000
_reflns_number_gt 3729
_reflns_number_total 4017
_reflns_threshold_expression 'I > 2\s(I)'
_cod_data_source_file jo7b01267_si_002.cif
_cod_data_source_block mo_KSD40A_0m
_cod_database_code 4033090
_shelx_shelxl_version_number 2014/7
_shelx_space_group_comment
;
The symmetry employed for this shelxl refinement is uniquely defined
by the following loop, which should always be used as a source of
symmetry information in preference to the above space-group names.
They are only intended as comments.
;
_shelx_estimated_absorpt_t_min 0.963
_shelx_estimated_absorpt_t_max 0.980

loop_
_space_group_symop_operation_xyz
'x, y, z'
'-x, -y, -z'

loop_
_atom_site_label
_atom_site_type_symbol
_atom_site_fract_x
_atom_site_fract_y
_atom_site_fract_z
_atom_site_U_iso_or_equiv
_atom_site_adp_type
_atom_site_occupancy
_atom_site_site_symmetry_order
_atom_site_calc_flag
_atom_site_refinement_flags_posn
_atom_site_refinement_flags_adp
O1 O 0.56021(12) 0.80720(9) 0.29225(9) 0.0168(2) Uani 1 1 d . .
O2 O 0.13377(15) 0.31774(10) 0.41598(10) 0.0261(2) Uani 1 1 d . .
O3 O 0.27338(12) 0.88122(10) -0.05599(10) 0.0200(2) Uani 1 1 d . .
N1 N 0.49603(14) 0.83358(11) 0.06769(11) 0.0156(2) Uani 1 1 d . .
H1 H 0.5762 0.9096 0.0538 0.019 Uiso 1 1 calc R U
C1 C 0.56099(16) 0.75752(13) 0.16188(12) 0.0145(2) Uani 1 1 d . .
C2 C 0.43578(16) 0.59059(13) 0.12106(13) 0.0145(2) Uani 1 1 d . .
H2 H 0.5070 0.5398 0.1140 0.017 Uiso 1 1 calc R U
C3 C 0.38439(17) 0.56280(13) 0.24078(13) 0.0151(2) Uani 1 1 d . .
C4 C 0.45519(16) 0.68906(13) 0.32893(13) 0.0149(2) Uani 1 1 d . .
C5 C 0.41833(16) 0.69928(13) 0.44630(13) 0.0156(2) Uani 1 1 d . .
C6 C 0.30218(17) 0.56890(14) 0.46968(13) 0.0178(3) Uani 1 1 d . .
C7 C 0.23622(18) 0.43531(14) 0.37891(13) 0.0184(3) Uani 1 1 d . .
C8 C 0.27492(17) 0.43177(13) 0.26548(13) 0.0172(3) Uani 1 1 d . .
H8 H 0.2292 0.3434 0.2051 0.021 Uiso 1 1 calc R U
C9 C 0.2516(2) 0.57601(16) 0.58085(14) 0.0243(3) Uani 1 1 d . .
H9 H 0.1740 0.4904 0.5981 0.029 Uiso 1 1 calc R U
C10 C 0.3135(2) 0.70528(17) 0.66365(15) 0.0274(3) Uani 1 1 d . .
H10 H 0.2754 0.7084 0.7361 0.033 Uiso 1 1 calc R U
C11 C 0.4330(2) 0.83357(15) 0.64291(15) 0.0243(3) Uani 1 1 d . .
H11 H 0.4775 0.9221 0.7026 0.029 Uiso 1 1 calc R U
C12 C 0.48505(18) 0.83050(14) 0.53610(13) 0.0187(3) Uani 1 1 d . .
H12 H 0.5663 0.9170 0.5226 0.022 Uiso 1 1 calc R U
C13 C 0.0740(2) 0.18030(14) 0.33577(15) 0.0259(3) Uani 1 1 d . .
H13B H -0.0059 0.1714 0.2437 0.039 Uiso 1 1 calc R U
H13A H 0.0089 0.1048 0.3756 0.039 Uiso 1 1 calc R U
H13C H 0.1780 0.1707 0.3331 0.039 Uiso 1 1 calc R U
C14 C 0.27410(17) 0.54542(13) -0.01242(13) 0.0168(3) Uani 1 1 d . .
H14A H 0.3136 0.5505 -0.0889 0.020 Uiso 1 1 calc R U
H14B H 0.1851 0.4452 -0.0235 0.020 Uiso 1 1 calc R U
C15 C 0.18801(17) 0.64423(14) -0.01292(13) 0.0173(3) Uani 1 1 d . .
H15B H 0.0809 0.6128 -0.0978 0.021 Uiso 1 1 calc R U
H15A H 0.1486 0.6390 0.0636 0.021 Uiso 1 1 calc R U
C16 C 0.32078(17) 0.79657(13) -0.00090(13) 0.0149(2) Uani 1 1 d . .
C17 C 0.75351(16) 0.79386(13) 0.18284(13) 0.0148(2) Uani 1 1 d . .
C18 C 0.85974(18) 0.77467(14) 0.30109(14) 0.0198(3) Uani 1 1 d . .
H18 H 0.8137 0.7456 0.3688 0.024 Uiso 1 1 calc R U
C19 C 1.03339(19) 0.79788(16) 0.32106(15) 0.0240(3) Uani 1 1 d . .
H19 H 1.1047 0.7832 0.4015 0.029 Uiso 1 1 calc R U
C20 C 1.10162(17) 0.84226(14) 0.22372(15) 0.0221(3) Uani 1 1 d . .
H20 H 1.2205 0.8592 0.2378 0.027 Uiso 1 1 calc R U
C21 C 0.99645(18) 0.86218(14) 0.10495(15) 0.0204(3) Uani 1 1 d . .
H21 H 1.0436 0.8929 0.0382 0.024 Uiso 1 1 calc R U
C22 C 0.82142(17) 0.83682(13) 0.08423(13) 0.0173(3) Uani 1 1 d . .
H22 H 0.7489 0.8490 0.0027 0.021 Uiso 1 1 calc R U

loop_
_atom_site_aniso_label
_atom_site_aniso_U_11
_atom_site_aniso_U_22
_atom_site_aniso_U_33
_atom_site_aniso_U_23
_atom_site_aniso_U_13
_atom_site_aniso_U_12
O1 0.0192(4) 0.0123(4) 0.0193(5) 0.0025(3) 0.0112(4) 0.0047(3)
O2 0.0341(6) 0.0143(5) 0.0221(5) 0.0051(4) 0.0141(4) 0.0015(4)
O3 0.0158(4) 0.0178(4) 0.0269(5) 0.0084(4) 0.0074(4) 0.0085(4)
N1 0.0125(5) 0.0133(5) 0.0210(5) 0.0066(4) 0.0069(4) 0.0051(4)
C1 0.0146(5) 0.0138(5) 0.0158(6) 0.0037(4) 0.0066(4) 0.0064(5)
C2 0.0151(5) 0.0113(5) 0.0178(6) 0.0038(4) 0.0075(5) 0.0058(4)
C3 0.0154(6) 0.0150(6) 0.0155(6) 0.0041(4) 0.0056(5) 0.0076(5)
C4 0.0137(5) 0.0137(5) 0.0181(6) 0.0056(4) 0.0066(5) 0.0063(5)
C5 0.0146(6) 0.0164(6) 0.0155(6) 0.0043(4) 0.0047(5) 0.0077(5)
C6 0.0188(6) 0.0172(6) 0.0157(6) 0.0047(5) 0.0063(5) 0.0069(5)
C7 0.0189(6) 0.0143(6) 0.0178(6) 0.0060(5) 0.0063(5) 0.0044(5)
C8 0.0186(6) 0.0132(6) 0.0165(6) 0.0034(4) 0.0046(5) 0.0059(5)
C9 0.0281(7) 0.0222(7) 0.0214(7) 0.0075(5) 0.0134(6) 0.0072(6)
C10 0.0357(8) 0.0290(7) 0.0200(7) 0.0058(6) 0.0166(6) 0.0127(6)
C11 0.0286(7) 0.0209(7) 0.0214(7) 0.0006(5) 0.0103(6) 0.0095(6)
C12 0.0182(6) 0.0163(6) 0.0197(6) 0.0031(5) 0.0066(5) 0.0070(5)
C13 0.0301(7) 0.0134(6) 0.0221(7) 0.0040(5) 0.0051(6) 0.0028(5)
C14 0.0189(6) 0.0134(5) 0.0159(6) 0.0021(4) 0.0065(5) 0.0058(5)
C15 0.0132(5) 0.0159(6) 0.0202(6) 0.0053(5) 0.0056(5) 0.0049(5)
C16 0.0149(6) 0.0156(6) 0.0159(6) 0.0033(4) 0.0078(5) 0.0070(5)
C17 0.0134(5) 0.0118(5) 0.0188(6) 0.0031(4) 0.0063(5) 0.0054(4)
C18 0.0194(6) 0.0217(6) 0.0187(6) 0.0059(5) 0.0069(5) 0.0101(5)
C19 0.0180(6) 0.0250(7) 0.0242(7) 0.0036(5) 0.0011(5) 0.0112(5)
C20 0.0111(6) 0.0162(6) 0.0347(8) -0.0006(5) 0.0061(5) 0.0051(5)
C21 0.0198(6) 0.0155(6) 0.0298(7) 0.0059(5) 0.0151(5) 0.0073(5)
C22 0.0183(6) 0.0153(6) 0.0208(6) 0.0061(5) 0.0090(5) 0.0086(5)

loop_
_atom_type_symbol
_atom_type_description
_atom_type_scat_dispersion_real
_atom_type_scat_dispersion_imag
_atom_type_scat_source
C C 0.0033 0.0016 'International Tables Vol C Tables 4.2.6.8 and 6.1.1.4'
H H 0.0000 0.0000 'International Tables Vol C Tables 4.2.6.8 and 6.1.1.4'
N N 0.0061 0.0033 'International Tables Vol C Tables 4.2.6.8 and 6.1.1.4'
O O 0.0106 0.0060 'International Tables Vol C Tables 4.2.6.8 and 6.1.1.4'

loop_
_geom_angle_atom_site_label_1
_geom_angle_atom_site_label_2
_geom_angle_atom_site_label_3
_geom_angle
C4 O1 C1 107.67(9)
C7 O2 C13 117.13(11)
C16 N1 C1 124.62(10)
C16 N1 H1 117.7
C1 N1 H1 117.7
N1 C1 O1 107.27(10)
N1 C1 C17 110.35(10)
O1 C1 C17 107.98(10)
N1 C1 C2 113.22(10)
O1 C1 C2 106.08(9)
C17 C1 C2 111.62(10)
C3 C2 C14 113.33(10)
C3 C2 C1 102.05(10)
C14 C2 C1 112.43(10)
C3 C2 H2 109.6
C14 C2 H2 109.6
C1 C2 H2 109.6
C4 C3 C8 121.16(12)
C4 C3 C2 109.46(11)
C8 C3 C2 129.34(11)
C3 C4 O1 114.63(11)
C3 C4 C5 122.80(11)
O1 C4 C5 122.53(11)
C4 C5 C12 123.47(12)
C4 C5 C6 116.69(11)
C12 C5 C6 119.80(12)
C9 C6 C5 118.32(12)
C9 C6 C7 122.03(12)
C5 C6 C7 119.63(12)
O2 C7 C8 124.86(12)
O2 C7 C6 113.98(11)
C8 C7 C6 121.16(12)
C7 C8 C3 118.42(12)
C7 C8 H8 120.8
C3 C8 H8 120.8
C10 C9 C6 120.61(13)
C10 C9 H9 119.7
C6 C9 H9 119.7
C9 C10 C11 120.94(13)
C9 C10 H10 119.5
C11 C10 H10 119.5
C12 C11 C10 119.93(13)
C12 C11 H11 120.0
C10 C11 H11 120.0
C11 C12 C5 120.32(12)
C11 C12 H12 119.8
C5 C12 H12 119.8
O2 C13 H13B 109.5
O2 C13 H13A 109.5
H13B C13 H13A 109.5
O2 C13 H13C 109.5
H13B C13 H13C 109.5
H13A C13 H13C 109.5
C15 C14 C2 109.69(10)
C15 C14 H14A 109.7
C2 C14 H14A 109.7
C15 C14 H14B 109.7
C2 C14 H14B 109.7
H14A C14 H14B 108.2
C16 C15 C14 110.12(10)
C16 C15 H15B 109.6
C14 C15 H15B 109.6
C16 C15 H15A 109.6
C14 C15 H15A 109.6
H15B C15 H15A 108.2
O3 C16 N1 121.38(11)
O3 C16 C15 122.03(11)
N1 C16 C15 116.50(11)
C22 C17 C18 119.63(12)
C22 C17 C1 121.89(11)
C18 C17 C1 118.36(11)
C17 C18 C19 120.45(13)
C17 C18 H18 119.8
C19 C18 H18 119.8
C20 C19 C18 119.90(13)
C20 C19 H19 120.0
C18 C19 H19 120.0
C19 C20 C21 120.12(12)
C19 C20 H20 119.9
C21 C20 H20 119.9
C20 C21 C22 119.89(12)
C20 C21 H21 120.1
C22 C21 H21 120.1
C17 C22 C21 120.00(12)
C17 C22 H22 120.0
C21 C22 H22 120.0

loop_
_geom_bond_atom_site_label_1
_geom_bond_atom_site_label_2
_geom_bond_distance
O1 C4 1.3752(15)
O1 C1 1.4746(15)
O2 C7 1.3647(15)
O2 C13 1.4322(17)
O3 C16 1.2314(16)
N1 C16 1.3502(16)
N1 C1 1.4387(16)
N1 H1 0.8800
C1 C17 1.5197(17)
C1 C2 1.5763(17)
C2 C3 1.5036(17)
C2 C14 1.5311(17)
C2 H2 1.0000
C3 C4 1.3580(17)
C3 C8 1.4147(17)
C4 C5 1.4135(17)
C5 C12 1.4136(18)
C5 C6 1.4249(18)
C6 C9 1.4171(19)
C6 C7 1.4394(18)
C7 C8 1.3739(18)
C8 H8 0.9500
C9 C10 1.371(2)
C9 H9 0.9500
C10 C11 1.409(2)
C10 H10 0.9500
C11 C12 1.3754(19)
C11 H11 0.9500
C12 H12 0.9500
C13 H13B 0.9800
C13 H13A 0.9800
C13 H13C 0.9800
C14 C15 1.5243(18)
C14 H14A 0.9900
C14 H14B 0.9900
C15 C16 1.5086(17)
C15 H15B 0.9900
C15 H15A 0.9900
C17 C22 1.3896(18)
C17 C18 1.3902(18)
C18 C19 1.3944(19)
C18 H18 0.9500
C19 C20 1.381(2)
C19 H19 0.9500
C20 C21 1.394(2)
C20 H20 0.9500
C21 C22 1.3980(18)
C21 H21 0.9500
C22 H22 0.9500

loop_
_geom_torsion_atom_site_label_1
_geom_torsion_atom_site_label_2
_geom_torsion_atom_site_label_3
_geom_torsion_atom_site_label_4
_geom_torsion
C16 N1 C1 O1 -82.14(14)
C16 N1 C1 C17 160.46(11)
C16 N1 C1 C2 34.54(16)
C4 O1 C1 N1 122.81(10)
C4 O1 C1 C17 -118.27(10)
C4 O1 C1 C2 1.52(12)
N1 C1 C2 C3 -120.32(11)
O1 C1 C2 C3 -2.94(12)
C17 C1 C2 C3 114.44(11)
N1 C1 C2 C14 1.43(14)
O1 C1 C2 C14 118.81(11)
C17 C1 C2 C14 -123.81(11)
C14 C2 C3 C4 -117.68(12)
C1 C2 C3 C4 3.45(13)
C14 C2 C3 C8 59.88(17)
C1 C2 C3 C8 -178.99(12)
C8 C3 C4 O1 179.36(11)
C2 C3 C4 O1 -2.85(15)
C8 C3 C4 C5 -3.04(19)
C2 C3 C4 C5 174.75(11)
C1 O1 C4 C3 0.76(14)
C1 O1 C4 C5 -176.84(11)
C3 C4 C5 C12 -177.34(12)
O1 C4 C5 C12 0.07(19)
C3 C4 C5 C6 0.38(18)
O1 C4 C5 C6 177.78(11)
C4 C5 C6 C9 -175.48(12)
C12 C5 C6 C9 2.33(19)
C4 C5 C6 C7 2.92(18)
C12 C5 C6 C7 -179.27(12)
C13 O2 C7 C8 4.9(2)
C13 O2 C7 C6 -175.70(12)
C9 C6 C7 O2 -4.79(19)
C5 C6 C7 O2 176.87(11)
C9 C6 C7 C8 174.61(13)
C5 C6 C7 C8 -3.7(2)
O2 C7 C8 C3 -179.54(12)
C6 C7 C8 C3 1.13(19)
C4 C3 C8 C7 2.24(19)
C2 C3 C8 C7 -175.07(12)
C5 C6 C9 C10 -0.1(2)
C7 C6 C9 C10 -178.50(14)
C6 C9 C10 C11 -1.9(2)
C9 C10 C11 C12 1.8(2)
C10 C11 C12 C5 0.5(2)
C4 C5 C12 C11 175.15(13)
C6 C5 C12 C11 -2.5(2)
C3 C2 C14 C15 68.99(13)
C1 C2 C14 C15 -46.10(14)
C2 C14 C15 C16 61.33(13)
C1 N1 C16 O3 163.59(12)
C1 N1 C16 C15 -19.76(18)
C14 C15 C16 O3 146.88(12)
C14 C15 C16 N1 -29.75(15)
N1 C1 C17 C22 -26.75(16)
O1 C1 C17 C22 -143.70(11)
C2 C1 C17 C22 100.07(13)
N1 C1 C17 C18 157.24(11)
O1 C1 C17 C18 40.29(14)
C2 C1 C17 C18 -75.94(14)
C22 C17 C18 C19 -0.2(2)
C1 C17 C18 C19 175.94(12)
C17 C18 C19 C20 1.0(2)
C18 C19 C20 C21 -0.8(2)
C19 C20 C21 C22 -0.2(2)
C18 C17 C22 C21 -0.78(19)
C1 C17 C22 C21 -176.74(11)
C20 C21 C22 C17 0.95(19)
